data_7218919
loop_
_publ_author_name
'Wu, Tsung-Tai'
'Hsu, Wayne'
'Yang, Xiang-Kai'
'He, Hsiu-Yi'
'Chen, Jhy-Der'

_publ_section_title
;
 Entanglement in Co(ii) coordination networks: polycatenation from single
 net to 2-fold and 3-fold interpenetrated nets
;
_journal_issue 4
_journal_name_full CrystEngComm
_journal_page_first 916
_journal_paper_doi 10.1039/C4CE02101K
_journal_volume 17
_journal_year 2015
_chemical_formula_sum 'C24 H21 Co N2 O5'
_chemical_formula_weight 476.36
_chemical_name_systematic
; 
 ? 
;
_space_group_IT_number 15
_symmetry_cell_setting monoclinic
_symmetry_space_group_name_Hall '-C 2yc'
_symmetry_space_group_name_H-M 'C 1 2/c 1'
_atom_sites_solution_hydrogens geom
_atom_sites_solution_primary direct
_atom_sites_solution_secondary difmap
_audit_creation_method SHELXL-97
_audit_update_record
;
2014-10-11 deposited with the CCDC.
2014-11-24 downloaded from the CCDC.
;
_cell_angle_alpha 90.00
_cell_angle_beta 92.816(3)
_cell_angle_gamma 90.00
_cell_formula_units_Z 8
_cell_length_a 21.3167(11)
_cell_length_b 12.3112(7)
_cell_length_c 21.2392(10)
_cell_measurement_reflns_used 8046
_cell_measurement_temperature 296(2)
_cell_measurement_theta_max 28.14
_cell_measurement_theta_min 2.64
_cell_volume 5567.2(5)
_computing_cell_refinement 'SAINT V7.68A (Bruker AXS, 2010)'
_computing_data_collection 'APEX2 (Bruker AXS, 2010)'
_computing_data_reduction 'SAINT V7.68A (Bruker AXS, 2010)'
_computing_molecular_graphics 'SHELXTL (Sheldrick, 2008)'
_computing_publication_material 'SHELXTL (Sheldrick, 2008)'
_computing_structure_refinement 'SHELXL-97 (Sheldrick, 2008)'
_computing_structure_solution 'SHELXS-97 (Sheldrick, 2008)'
_diffrn_ambient_temperature 296(2)
_diffrn_measured_fraction_theta_full 0.998
_diffrn_measured_fraction_theta_max 0.998
_diffrn_measurement_device_type 'Bruker APEX-II CCD'
_diffrn_measurement_method '\f and \w scans'
_diffrn_radiation_monochromator graphite
_diffrn_radiation_source 'fine-focus sealed tube'
_diffrn_radiation_type MoK\a
_diffrn_radiation_wavelength 0.71073
_diffrn_reflns_av_R_equivalents 0.0574
_diffrn_reflns_av_sigmaI/netI 0.0621
_diffrn_reflns_limit_h_max 26
_diffrn_reflns_limit_h_min -28
_diffrn_reflns_limit_k_max 16
_diffrn_reflns_limit_k_min -13
_diffrn_reflns_limit_l_max 28
_diffrn_reflns_limit_l_min -28
_diffrn_reflns_number 27331
_diffrn_reflns_theta_full 28.31
_diffrn_reflns_theta_max 28.31
_diffrn_reflns_theta_min 1.91
_exptl_absorpt_coefficient_mu 0.647
_exptl_absorpt_correction_T_max 0.9381
_exptl_absorpt_correction_T_min 0.8296
_exptl_absorpt_correction_type multi-scan
_exptl_absorpt_process_details 'SADABS V2008/1 (Bruker AXS, 2008)'
_exptl_crystal_colour red
_exptl_crystal_density_diffrn 1.137
_exptl_crystal_density_method 'not measured'
_exptl_crystal_description column
_exptl_crystal_F_000 1968
_exptl_crystal_size_max 0.30
_exptl_crystal_size_mid 0.20
_exptl_crystal_size_min 0.10
_platon_squeeze_details
;
;
_refine_diff_density_max 0.673
_refine_diff_density_min -0.488
_refine_diff_density_rms 0.074
_refine_ls_extinction_method none
_refine_ls_goodness_of_fit_ref 1.070
_refine_ls_hydrogen_treatment constr
_refine_ls_matrix_type full
_refine_ls_number_parameters 284
_refine_ls_number_reflns 6946
_refine_ls_number_restraints 0
_refine_ls_restrained_S_all 1.070
_refine_ls_R_factor_all 0.0903
_refine_ls_R_factor_gt 0.0585
_refine_ls_shift/su_max 0.001
_refine_ls_shift/su_mean 0.000
_refine_ls_structure_factor_coef Fsqd
_refine_ls_weighting_details 'calc w=1/[\s^2^(Fo^2^)+(0.0532P)^2^+9.4099P] where P=(Fo^2^+2Fc^2^)/3'
_refine_ls_weighting_scheme calc
_refine_ls_wR_factor_gt 0.1315
_refine_ls_wR_factor_ref 0.1415
_reflns_number_gt 4670
_reflns_number_total 6946
_reflns_threshold_expression >2sigma(I)
_cod_data_source_file c4ce02101k2.cif
_cod_data_source_block 3
_cod_depositor_comments
;
The following automatic conversions were performed:

'_symmetry_cell_setting' value 'Monoclinic' changed to 'monoclinic'
according to
/usr/data/users/saulius/crontab/automatic-downloads/rss-feeds/RSC/lib/dictionaries/cif_core.dic
dictionary named 'cif_core.dic' version 2.4.2 from 2011-04-26.

Automatic conversion script
Id: cif_fix_values 2935 2014-11-11 08:27:57Z andrius 

 Adding full bibliography for 7218917--7218922.cif.
;
_cod_original_sg_symbol_H-M C2/c
_cod_database_code 7218919

loop_
_symmetry_equiv_pos_as_xyz
'x, y, z'
'-x, y, -z+1/2'
'x+1/2, y+1/2, z'
'-x+1/2, y+1/2, -z+1/2'
'-x, -y, -z'
'x, -y, z-1/2'
'-x+1/2, -y+1/2, -z'
'x+1/2, -y+1/2, z-1/2'

loop_
_atom_site_label
_atom_site_type_symbol
_atom_site_fract_x
_atom_site_fract_y
_atom_site_fract_z
_atom_site_U_iso_or_equiv
_atom_site_adp_type
_atom_site_occupancy
_atom_site_symmetry_multiplicity
_atom_site_calc_flag
_atom_site_refinement_flags
_atom_site_disorder_assembly
_atom_site_disorder_group
Co Co 0.495723(18) 0.50496(3) 0.433635(15) 0.02222(12) Uani 1 1 d . . .
O1 O 0.6578(7) 0.7969(11) 0.1967(8) 0.036(2) Uani 0.50 1 d P . .
O1' O 0.6755(7) 0.7693(11) 0.2042(7) 0.049(3) Uani 0.50 1 d P . .
O2 O 0.47067(9) 0.65800(16) 0.45204(9) 0.0270(5) Uani 1 1 d . . .
O3 O 0.47723(10) 0.65017(17) 0.55734(9) 0.0305(5) Uani 1 1 d . . .
O4 O 0.09476(10) 1.04299(18) 0.59233(9) 0.0303(5) Uani 1 1 d . . .
O5 O 0.08211(9) 1.04457(16) 0.48882(8) 0.0229(4) Uani 1 1 d . . .
N1 N 0.54121(12) 0.5400(2) 0.35279(10) 0.0287(6) Uani 1 1 d . . .
N2 N 0.63311(12) 0.6104(2) 0.18787(10) 0.0317(6) Uani 1 1 d . . .
H2A H 0.6330 0.5569 0.1618 0.038 Uiso 1 1 calc R . .
C1 C 0.55660(19) 0.4634(3) 0.31175(15) 0.0458(10) Uani 1 1 d . A .
H1A H 0.5458 0.3918 0.3200 0.055 Uiso 1 1 calc R . .
C2 C 0.5877(2) 0.4853(3) 0.25772(15) 0.0507(11) Uani 1 1 d . . .
H2B H 0.5980 0.4291 0.2308 0.061 Uiso 1 1 calc R A .
C3 C 0.60337(14) 0.5909(3) 0.24394(11) 0.0289(7) Uani 1 1 d . A .
C4 C 0.58843(16) 0.6712(3) 0.28635(14) 0.0371(8) Uani 1 1 d . . .
H4A H 0.5990 0.7433 0.2793 0.045 Uiso 1 1 calc R A .
C5 C 0.55751(16) 0.6414(3) 0.33930(13) 0.0351(8) Uani 1 1 d . A .
H5A H 0.5474 0.6958 0.3674 0.042 Uiso 1 1 calc R . .
C6 C 0.66262(16) 0.7034(3) 0.16852(13) 0.0363(8) Uani 1 1 d . . .
C7 C 0.69075(16) 0.6910(3) 0.10536(13) 0.0336(8) Uani 1 1 d . . .
H7A H 0.6570 0.6820 0.0734 0.040 Uiso 1 1 calc R . .
H7B H 0.7160 0.6254 0.1058 0.040 Uiso 1 1 calc R . .
C8 C 0.73140(16) 0.7861(3) 0.08704(14) 0.0342(8) Uani 1 1 d . . .
H8A H 0.7598 0.8050 0.1225 0.041 Uiso 1 1 calc R . .
H8B H 0.7048 0.8484 0.0775 0.041 Uiso 1 1 calc R . .
C9 C 0.76988(15) 0.7604(3) 0.02969(14) 0.0334(7) Uani 1 1 d . . .
H9A H 0.7978 0.8208 0.0225 0.050 Uiso 1 1 calc R . .
H9B H 0.7956 0.6969 0.0390 0.050 Uiso 1 1 calc R . .
C10 C 0.4686(3) 0.7002(5) 0.5136(3) 0.0137(17) Uiso 0.50 1 d P A 1
C11 C 0.4460(3) 0.8166(4) 0.4976(3) 0.0133(11) Uiso 0.50 1 d P A 1
C12 C 0.4392(3) 0.8722(4) 0.4407(3) 0.0159(10) Uiso 0.50 1 d P A 1
H12A H 0.4475 0.8371 0.4033 0.019 Uiso 0.50 1 calc PR A 1
C13 C 0.4205(3) 0.9781(4) 0.4398(3) 0.0189(11) Uiso 0.50 1 d P A 1
H13A H 0.4161 1.0149 0.4016 0.023 Uiso 0.50 1 calc PR A 1
C14 C 0.4078(3) 1.0316(5) 0.4956(3) 0.0180(11) Uiso 0.50 1 d P A 1
C15 C 0.4145(3) 0.9778(5) 0.5534(3) 0.0193(11) Uiso 0.50 1 d P A 1
H15A H 0.4059 1.0124 0.5909 0.023 Uiso 0.50 1 calc PR A 1
C16 C 0.4345(3) 0.8705(4) 0.5527(3) 0.0172(11) Uiso 0.50 1 d P A 1
H16A H 0.4404 0.8338 0.5907 0.021 Uiso 0.50 1 calc PR A 1
C17 C 0.3779(3) 1.1442(5) 0.4917(3) 0.0306(13) Uiso 0.50 1 d P A 1
H17A H 0.3981 1.1919 0.5230 0.037 Uiso 0.50 1 calc PR A 1
H17B H 0.3829 1.1754 0.4503 0.037 Uiso 0.50 1 calc PR A 1
C18 C 0.3083(3) 1.1325(4) 0.5039(3) 0.0191(11) Uiso 0.50 1 d P A 1
C19 C 0.2676(3) 1.0986(4) 0.4530(3) 0.0221(11) Uiso 0.50 1 d P A 1
H19A H 0.2825 1.0918 0.4127 0.027 Uiso 0.50 1 calc PR A 1
C20 C 0.2060(3) 1.0760(4) 0.4637(3) 0.0162(11) Uiso 0.50 1 d P A 1
H20A H 0.1791 1.0538 0.4303 0.019 Uiso 0.50 1 calc PR A 1
C21 C 0.1829(3) 1.0858(4) 0.5234(3) 0.0128(12) Uiso 0.50 1 d P A 1
C22 C 0.2229(3) 1.1215(4) 0.5730(3) 0.0185(11) Uiso 0.50 1 d P A 1
H22A H 0.2073 1.1314 0.6127 0.022 Uiso 0.50 1 calc PR A 1
C23 C 0.2869(3) 1.1426(5) 0.5636(3) 0.0203(11) Uiso 0.50 1 d P A 1
H23A H 0.3140 1.1630 0.5971 0.024 Uiso 0.50 1 calc PR A 1
C10' C 0.4646(3) 0.6995(5) 0.4980(3) 0.0151(17) Uiso 0.50 1 d P A 2
C11' C 0.4490(3) 0.8157(5) 0.5223(3) 0.0188(12) Uiso 0.50 1 d P A 2
C12' C 0.4390(3) 0.8824(5) 0.4708(3) 0.0261(13) Uiso 0.50 1 d P A 2
H12B H 0.4459 0.8551 0.4309 0.031 Uiso 0.50 1 calc PR A 2
C13' C 0.4186(3) 0.9913(6) 0.4765(3) 0.0325(14) Uiso 0.50 1 d P A 2
H13B H 0.4112 1.0355 0.4414 0.039 Uiso 0.50 1 calc PR A 2
C14' C 0.4105(3) 1.0278(6) 0.5361(3) 0.0358(15) Uiso 0.50 1 d P A 2
C15' C 0.4222(3) 0.9609(6) 0.5905(3) 0.0359(15) Uiso 0.50 1 d P A 2
H15B H 0.4170 0.9883 0.6307 0.043 Uiso 0.50 1 calc PR A 2
C16' C 0.4410(3) 0.8563(5) 0.5823(3) 0.0260(13) Uiso 0.50 1 d P A 2
H16B H 0.4485 0.8117 0.6172 0.031 Uiso 0.50 1 calc PR A 2
C17' C 0.3821(4) 1.1425(7) 0.5446(4) 0.057(2) Uiso 0.50 1 d P A 2
H17C H 0.3973 1.1732 0.5845 0.068 Uiso 0.50 1 calc PR A 2
H17D H 0.3947 1.1901 0.5110 0.068 Uiso 0.50 1 calc PR A 2
C18' C 0.3101(4) 1.1324(6) 0.5428(3) 0.0332(15) Uiso 0.50 1 d P A 2
C19' C 0.2789(3) 1.1096(5) 0.4869(3) 0.0306(14) Uiso 0.50 1 d P A 2
H19B H 0.2994 1.1084 0.4492 0.037 Uiso 0.50 1 calc PR A 2
C20' C 0.2140(3) 1.0880(5) 0.4888(3) 0.0236(13) Uiso 0.50 1 d P A 2
H20B H 0.1913 1.0728 0.4513 0.028 Uiso 0.50 1 calc PR A 2
C21' C 0.1831(3) 1.0885(5) 0.5438(3) 0.0203(15) Uiso 0.50 1 d P A 2
C22' C 0.2149(3) 1.1139(5) 0.5994(3) 0.0313(14) Uiso 0.50 1 d P A 2
H22B H 0.1939 1.1168 0.6367 0.038 Uiso 0.50 1 calc PR A 2
C23' C 0.2791(3) 1.1352(6) 0.5994(3) 0.0382(16) Uiso 0.50 1 d P A 2
H23B H 0.3014 1.1514 0.6369 0.046 Uiso 0.50 1 calc PR A 2
C24 C 0.11605(13) 1.0570(2) 0.53754(12) 0.0192(5) Uani 1 1 d . . .

loop_
_atom_site_aniso_label
_atom_site_aniso_U_11
_atom_site_aniso_U_22
_atom_site_aniso_U_33
_atom_site_aniso_U_23
_atom_site_aniso_U_13
_atom_site_aniso_U_12
Co 0.0266(2) 0.0280(2) 0.01270(16) 0.00467(15) 0.00707(13) 0.00752(18)
O1 0.041(6) 0.025(4) 0.045(4) -0.012(3) 0.031(4) -0.002(3)
O1' 0.053(8) 0.052(8) 0.044(5) -0.030(6) 0.033(5) -0.028(5)
O2 0.0233(11) 0.0253(11) 0.0333(11) 0.0137(9) 0.0120(9) 0.0085(9)
O3 0.0335(13) 0.0276(11) 0.0310(10) -0.0062(9) 0.0086(9) 0.0088(10)
O4 0.0332(12) 0.0377(12) 0.0205(9) -0.0008(8) 0.0055(8) 0.0056(10)
O5 0.0191(10) 0.0275(10) 0.0221(9) 0.0027(8) 0.0022(8) 0.0041(9)
N1 0.0307(15) 0.0442(15) 0.0120(10) 0.0056(10) 0.0075(10) 0.0056(12)
N2 0.0362(16) 0.0465(16) 0.0132(10) -0.0054(10) 0.0099(10) -0.0139(13)
C1 0.076(3) 0.0365(19) 0.0282(16) 0.0006(14) 0.0307(17) -0.0053(19)
C2 0.085(3) 0.043(2) 0.0276(15) -0.0052(14) 0.0371(18) -0.011(2)
C3 0.0282(17) 0.049(2) 0.0096(11) 0.0034(12) 0.0045(11) -0.0086(14)
C4 0.041(2) 0.044(2) 0.0274(15) 0.0028(14) 0.0162(14) -0.0010(16)
C5 0.039(2) 0.044(2) 0.0239(14) 0.0008(13) 0.0155(13) 0.0006(16)
C6 0.0328(19) 0.056(2) 0.0208(14) -0.0092(14) 0.0099(13) -0.0207(16)
C7 0.0380(19) 0.0427(19) 0.0211(13) -0.0087(13) 0.0128(13) -0.0186(15)
C8 0.0345(19) 0.0406(19) 0.0288(15) -0.0111(13) 0.0167(13) -0.0167(15)
C9 0.0293(18) 0.0390(19) 0.0330(16) -0.0047(13) 0.0125(13) -0.0112(15)
C24 0.0165(14) 0.0154(13) 0.0260(13) 0.0012(10) 0.0031(11) 0.0020(11)

loop_
_atom_type_symbol
_atom_type_description
_atom_type_scat_dispersion_real
_atom_type_scat_dispersion_imag
_atom_type_scat_source
C C 0.0033 0.0016 'International Tables Vol C Tables 4.2.6.8 and 6.1.1.4'
H H 0.0000 0.0000 'International Tables Vol C Tables 4.2.6.8 and 6.1.1.4'
N N 0.0061 0.0033 'International Tables Vol C Tables 4.2.6.8 and 6.1.1.4'
O O 0.0106 0.0060 'International Tables Vol C Tables 4.2.6.8 and 6.1.1.4'
Co Co 0.3494 0.9721 'International Tables Vol C Tables 4.2.6.8 and 6.1.1.4'

loop_
_geom_angle_atom_site_label_1
_geom_angle_atom_site_label_2
_geom_angle_atom_site_label_3
_geom_angle
_geom_angle_site_symmetry_1
_geom_angle_site_symmetry_3
O3 Co O2 163.26(8) 5_666 .
O3 Co N1 97.75(10) 5_666 .
O2 Co N1 96.11(9) . .
O3 Co O4 90.79(9) 5_666 7_566
O2 Co O4 93.81(9) . 7_566
N1 Co O4 108.00(9) . 7_566
O3 Co O5 86.01(8) 5_666 3_545
O2 Co O5 84.90(8) . 3_545
N1 Co O5 88.94(9) . 3_545
O4 Co O5 163.04(7) 7_566 3_545
O3 Co Co 81.87(6) 5_666 5_666
O2 Co Co 81.38(6) . 5_666
N1 Co Co 146.44(8) . 5_666
O4 Co Co 105.56(6) 7_566 5_666
O5 Co Co 57.50(5) 3_545 5_666
O1' O1 C6 60(3) . .
O1 O1' C6 96(4) . .
C10' O2 C10 7.6(5) . .
C10' O2 Co 130.2(4) . .
C10 O2 Co 123.3(3) . .
C10 O3 C10' 7.9(5) . .
C10 O3 Co 129.6(4) . 5_666
C10' O3 Co 122.5(3) . 5_666
C24 O4 Co 99.41(17) . 7_566
C24 O5 Co 155.99(18) . 3_455
C5 N1 C1 116.5(3) . .
C5 N1 Co 121.0(2) . .
C1 N1 Co 122.4(2) . .
C6 N2 C3 129.0(3) . .
C6 N2 H2A 115.5 . .
C3 N2 H2A 115.5 . .
N1 C1 C2 123.2(3) . .
N1 C1 H1A 118.4 . .
C2 C1 H1A 118.4 . .
C3 C2 C1 119.5(3) . .
C3 C2 H2B 120.2 . .
C1 C2 H2B 120.2 . .
C2 C3 C4 118.0(3) . .
C2 C3 N2 117.9(3) . .
C4 C3 N2 124.1(3) . .
C5 C4 C3 118.3(3) . .
C5 C4 H4A 120.8 . .
C3 C4 H4A 120.8 . .
N1 C5 C4 124.4(3) . .
N1 C5 H5A 117.8 . .
C4 C5 H5A 117.8 . .
O1' C6 O1 23.7(10) . .
O1' C6 N2 119.6(9) . .
O1 C6 N2 123.3(8) . .
O1' C6 C7 125.1(9) . .
O1 C6 C7 122.9(8) . .
N2 C6 C7 112.9(3) . .
C6 C7 C8 114.1(3) . .
C6 C7 H7A 108.7 . .
C8 C7 H7A 108.7 . .
C6 C7 H7B 108.7 . .
C8 C7 H7B 108.7 . .
H7A C7 H7B 107.6 . .
C7 C8 C9 112.2(3) . .
C7 C8 H8A 109.2 . .
C9 C8 H8A 109.2 . .
C7 C8 H8B 109.2 . .
C9 C8 H8B 109.2 . .
H8A C8 H8B 107.9 . .
C9 C9 C8 113.5(3) 7_665 .
C9 C9 H9A 108.9 7_665 .
C8 C9 H9A 108.9 . .
C9 C9 H9B 108.9 7_665 .
C8 C9 H9B 108.9 . .
H9A C9 H9B 107.7 . .
O3 C10 O2 123.6(5) . .
O3 C10 C11 136.7(6) . .
O2 C10 C11 99.3(5) . .
C16 C11 C12 119.0(5) . .
C16 C11 C10 109.1(5) . .
C12 C11 C10 131.8(5) . .
C13 C12 C11 120.1(5) . .
C13 C12 H12A 119.9 . .
C11 C12 H12A 119.9 . .
C12 C13 C14 120.5(5) . .
C12 C13 H13A 119.7 . .
C14 C13 H13A 119.7 . .
C13 C14 C15 120.5(5) . .
C13 C14 C17 118.8(5) . .
C15 C14 C17 120.1(6) . .
C16 C15 C14 117.4(5) . .
C16 C15 H15A 121.3 . .
C14 C15 H15A 121.3 . .
C11 C16 C15 122.4(5) . .
C11 C16 H16A 118.8 . .
C15 C16 H16A 118.8 . .
C18 C17 C14 108.2(5) . .
C18 C17 H17A 110.1 . .
C14 C17 H17A 110.1 . .
C18 C17 H17B 110.1 . .
C14 C17 H17B 110.1 . .
H17A C17 H17B 108.4 . .
C23 C18 C19 120.9(6) . .
C23 C18 C17 121.2(6) . .
C19 C18 C17 117.5(5) . .
C20 C19 C18 119.2(5) . .
C20 C19 H19A 120.4 . .
C18 C19 H19A 120.4 . .
C19 C20 C21 121.2(6) . .
C19 C20 H20A 119.4 . .
C21 C20 H20A 119.4 . .
C20 C21 C22 119.2(6) . .
C20 C21 C24 122.6(5) . .
C22 C21 C24 118.2(5) . .
C21 C22 C23 120.7(5) . .
C21 C22 H22A 119.7 . .
C23 C22 H22A 119.7 . .
C18 C23 C22 118.7(5) . .
C18 C23 H23A 120.6 . .
C22 C23 H23A 120.6 . .
O2 C10' O3 124.0(6) . .
O2 C10' C11' 138.1(6) . .
O3 C10' C11' 97.7(5) . .
C12' C11' C16' 119.6(6) . .
C12' C11' C10' 108.2(6) . .
C16' C11' C10' 132.1(6) . .
C11' C12' C13' 122.2(6) . .
C11' C12' H12B 118.9 . .
C13' C12' H12B 118.9 . .
C14' C13' C12' 116.4(6) . .
C14' C13' H13B 121.8 . .
C12' C13' H13B 121.8 . .
C13' C14' C15' 122.4(7) . .
C13' C14' C17' 118.5(7) . .
C15' C14' C17' 118.9(6) . .
C16' C15' C14' 118.7(6) . .
C16' C15' H15B 120.6 . .
C14' C15' H15B 120.6 . .
C15' C16' C11' 120.6(6) . .
C15' C16' H16B 119.7 . .
C11' C16' H16B 119.7 . .
C18' C17' C14' 108.6(6) . .
C18' C17' H17C 110.0 . .
C14' C17' H17C 110.0 . .
C18' C17' H17D 110.0 . .
C14' C17' H17D 110.0 . .
H17C C17' H17D 108.4 . .
C19' C18' C23' 121.6(7) . .
C19' C18' C17' 118.8(7) . .
C23' C18' C17' 119.3(6) . .
C18' C19' C20' 116.8(6) . .
C18' C19' H19B 121.6 . .
C20' C19' H19B 121.6 . .
C21' C20' C19' 122.5(6) . .
C21' C20' H20B 118.8 . .
C19' C20' H20B 118.8 . .
C22' C21' C20' 119.9(6) . .
C22' C21' C24 125.0(6) . .
C20' C21' C24 115.1(5) . .
C21' C22' C23' 119.2(7) . .
C21' C22' H22B 120.4 . .
C23' C22' H22B 120.4 . .
C22' C23' C18' 120.1(7) . .
C22' C23' H23B 120.0 . .
C18' C23' H23B 120.0 . .
O5 C24 O4 121.5(3) . .
O5 C24 C21' 128.8(3) . .
O4 C24 C21' 109.7(3) . .
O5 C24 C21 112.3(3) . .
O4 C24 C21 126.2(3) . .
C21' C24 C21 16.6(3) . .

loop_
_geom_bond_atom_site_label_1
_geom_bond_atom_site_label_2
_geom_bond_distance
_geom_bond_site_symmetry_2
Co O3 2.001(2) 5_666
Co O2 2.002(2) .
Co N1 2.059(2) .
Co O4 2.066(2) 7_566
Co O5 2.1889(19) 3_545
Co Co 2.8187(7) 5_666
O1 O1' 0.527(18) .
O1 C6 1.303(14) .
O1' C6 1.135(15) .
O2 C10' 1.115(7) .
O2 C10 1.409(7) .
O3 C10 1.123(7) .
O3 C10' 1.413(7) .
O3 Co 2.001(2) 5_666
O4 C24 1.281(3) .
O4 Co 2.066(2) 7_566
O5 C24 1.242(3) .
O5 Co 2.1887(19) 3_455
N1 C5 1.330(4) .
N1 C1 1.337(4) .
N2 C6 1.379(4) .
N2 C3 1.397(3) .
N2 H2A 0.8600 .
C1 C2 1.380(4) .
C1 H1A 0.9300 .
C2 C3 1.378(4) .
C2 H2B 0.9300 .
C3 C4 1.385(4) .
C4 C5 1.381(4) .
C4 H4A 0.9300 .
C5 H5A 0.9300 .
C6 C7 1.504(4) .
C7 C8 1.518(4) .
C7 H7A 0.9700 .
C7 H7B 0.9700 .
C8 C9 1.535(4) .
C8 H8A 0.9700 .
C8 H8B 0.9700 .
C9 C9 1.506(6) 7_665
C9 H9A 0.9700 .
C9 H9B 0.9700 .
C10 C11 1.544(8) .
C11 C16 1.377(7) .
C11 C12 1.390(7) .
C12 C13 1.363(7) .
C12 H12A 0.9300 .
C13 C14 1.393(7) .
C13 H13A 0.9300 .
C14 C15 1.396(8) .
C14 C17 1.527(8) .
C15 C16 1.388(8) .
C15 H15A 0.9300 .
C16 H16A 0.9300 .
C17 C18 1.526(9) .
C17 H17A 0.9700 .
C17 H17B 0.9700 .
C18 C23 1.373(8) .
C18 C19 1.415(8) .
C19 C20 1.374(8) .
C19 H19A 0.9300 .
C20 C21 1.388(8) .
C20 H20A 0.9300 .
C21 C22 1.393(8) .
C21 C24 1.513(6) .
C22 C23 1.413(9) .
C22 H22A 0.9300 .
C23 H23A 0.9300 .
C10' C11' 1.562(9) .
C11' C12' 1.377(8) .
C11' C16' 1.387(8) .
C12' C13' 1.416(9) .
C12' H12B 0.9300 .
C13' C14' 1.363(10) .
C13' H13B 0.9300 .
C14' C15' 1.431(10) .
C14' C17' 1.549(11) .
C15' C16' 1.363(9) .
C15' H15B 0.9300 .
C16' H16B 0.9300 .
C17' C18' 1.540(11) .
C17' H17C 0.9700 .
C17' H17D 0.9700 .
C18' C19' 1.361(9) .
C18' C23' 1.399(10) .
C19' C20' 1.413(9) .
C19' H19B 0.9300 .
C20' C21' 1.369(9) .
C20' H20B 0.9300 .
C21' C22' 1.368(9) .
C21' C24 1.480(7) .
C22' C23' 1.393(10) .
C22' H22B 0.9300 .
C23' H23B 0.9300 .

loop_
_platon_squeeze_void_nr
_platon_squeeze_void_average_x
_platon_squeeze_void_average_y
_platon_squeeze_void_average_z
_platon_squeeze_void_volume
_platon_squeeze_void_count_electrons
_platon_squeeze_void_content
1 0.227 0.100 0.250 727 252 ' '
2 0.238 -0.118 0.750 727 252 ' '
